data_7157038
loop_
_publ_author_name
'Verma, Kamal'
'Taily, Irshad Maajid'
'Banerjee, Prabal'

_publ_section_title
;
 Exploitation of donor-acceptor cyclopropanes and N-sulfonyl 1-azadienes
 towards the synthesis of spiro-cyclopentane benzofuran derivatives.
;
_journal_issue 35
_journal_name_full 'Organic &amp; biomolecular chemistry'
_journal_page_first 8149
_journal_page_last 8152
_journal_paper_doi 10.1039/c9ob01369e
_journal_volume 17
_journal_year 2019
_chemical_formula_sum 'C39 H39 N O9 S'
_chemical_formula_weight 697.77
_space_group_crystal_system monoclinic
_space_group_IT_number 14
_space_group_name_Hall '-P 2ybc'
_space_group_name_H-M_alt 'P 1 21/c 1'
_symmetry_space_group_name_Hall '-P 2ybc'
_symmetry_space_group_name_H-M 'P 1 21/c 1'
_atom_sites_solution_hydrogens geom
_audit_creation_method SHELXL-2014/7
_audit_update_record
;
2018-08-08 deposited with the CCDC.    2019-08-16 downloaded from the CCDC.
;
_cell_angle_alpha 90.000(5)
_cell_angle_beta 97.103(5)
_cell_angle_gamma 90.000(5)
_cell_formula_units_Z 4
_cell_length_a 17.483(5)
_cell_length_b 8.483(5)
_cell_length_c 24.544(5)
_cell_measurement_reflns_used 9006
_cell_measurement_temperature 293(2)
_cell_measurement_theta_max 28.4
_cell_measurement_theta_min 2.3
_cell_volume 3612(2)
_computing_structure_refinement 'SHELXL-2014/7 (Sheldrick, 2014)'
_diffrn_ambient_temperature 293(2)
_diffrn_measured_fraction_theta_full 0.999
_diffrn_measured_fraction_theta_max 0.997
_diffrn_measurement_device_type 'Bruker D8 Venture PHOTON 100 CMOS'
_diffrn_radiation_type MoK\a
_diffrn_radiation_wavelength 0.71073
_diffrn_reflns_av_R_equivalents 0.1784
_diffrn_reflns_av_unetI/netI 0.0755
_diffrn_reflns_Laue_measured_fraction_full 0.999
_diffrn_reflns_Laue_measured_fraction_max 0.997
_diffrn_reflns_limit_h_max 23
_diffrn_reflns_limit_h_min -23
_diffrn_reflns_limit_k_max 11
_diffrn_reflns_limit_k_min -10
_diffrn_reflns_limit_l_max 32
_diffrn_reflns_limit_l_min -32
_diffrn_reflns_number 178649
_diffrn_reflns_point_group_measured_fraction_full 0.999
_diffrn_reflns_point_group_measured_fraction_max 0.997
_diffrn_reflns_theta_full 25.242
_diffrn_reflns_theta_max 28.363
_diffrn_reflns_theta_min 2.348
_exptl_absorpt_coefficient_mu 0.146
_exptl_crystal_colour colorless
_exptl_crystal_density_diffrn 1.283
_exptl_crystal_description block
_exptl_crystal_F_000 1472
_exptl_crystal_size_max 0.20
_exptl_crystal_size_mid 0.18
_exptl_crystal_size_min 0.16
_refine_diff_density_max 0.190
_refine_diff_density_min -0.305
_refine_diff_density_rms 0.045
_refine_ls_extinction_method none
_refine_ls_goodness_of_fit_ref 1.165
_refine_ls_hydrogen_treatment constr
_refine_ls_matrix_type full
_refine_ls_number_parameters 451
_refine_ls_number_reflns 9006
_refine_ls_number_restraints 0
_refine_ls_restrained_S_all 1.165
_refine_ls_R_factor_all 0.1927
_refine_ls_R_factor_gt 0.1027
_refine_ls_shift/su_max 0.001
_refine_ls_shift/su_mean 0.000
_refine_ls_structure_factor_coef Fsqd
_refine_ls_weighting_details 'w=1/[\s^2^(Fo^2^)+(0.0435P)^2^+2.6025P] where P=(Fo^2^+2Fc^2^)/3'
_refine_ls_weighting_scheme calc
_refine_ls_wR_factor_gt 0.1496
_refine_ls_wR_factor_ref 0.1748
_reflns_Friedel_coverage 0.000
_reflns_number_gt 4870
_reflns_number_total 9006
_reflns_threshold_expression 'I > 2\s(I)'
_cod_data_source_file c9ob01369e2.cif
_cod_data_source_block shelx
_cod_depositor_comments 'Adding full bibliography for 7157038--7157039.cif.'
_cod_database_code 7157038
_shelx_shelxl_version_number 2014/7
_shelx_space_group_comment
;
The symmetry employed for this shelxl refinement is uniquely defined
by the following loop, which should always be used as a source of
symmetry information in preference to the above space-group names.
They are only intended as comments.
;

loop_
_space_group_symop_operation_xyz
'x, y, z'
'-x, y+1/2, -z+1/2'
'-x, -y, -z'
'x, -y-1/2, z-1/2'

loop_
_atom_site_label
_atom_site_type_symbol
_atom_site_fract_x
_atom_site_fract_y
_atom_site_fract_z
_atom_site_U_iso_or_equiv
_atom_site_adp_type
_atom_site_occupancy
_atom_site_site_symmetry_order
_atom_site_calc_flag
_atom_site_refinement_flags_posn
_atom_site_refinement_flags_adp
S1 S 0.90708(5) 0.63200(11) 0.17179(4) 0.0553(3) Uani 1 1 d . .
O6 O 0.58256(12) 0.3202(3) -0.04521(9) 0.0566(6) Uani 1 1 d . .
C26 C 0.65862(19) 0.7051(4) -0.02481(13) 0.0488(8) Uani 1 1 d . .
O4 O 0.53552(14) 0.4243(3) 0.29655(9) 0.0685(7) Uani 1 1 d . .
O5 O 0.70074(11) 0.2778(2) 0.08828(8) 0.0468(5) Uani 1 1 d . .
N1 N 0.83353(13) 0.5872(3) 0.12684(10) 0.0478(7) Uani 1 1 d . .
O3 O 0.66946(15) 0.5507(4) 0.30023(9) 0.0772(8) Uani 1 1 d . .
O1 O 0.87961(15) 0.6641(3) 0.22340(9) 0.0743(7) Uani 1 1 d . .
O8 O 0.59020(13) 0.7469(2) -0.05039(9) 0.0575(6) Uani 1 1 d . .
O7 O 0.65914(12) 0.4590(3) -0.09371(8) 0.0531(6) Uani 1 1 d . .
C32 C 0.62470(16) 0.5082(3) 0.14943(11) 0.0379(7) Uani 1 1 d . .
O2 O 0.96844(13) 0.5206(3) 0.17215(12) 0.0833(8) Uani 1 1 d . .
C19 C 0.73798(15) 0.4879(3) 0.02617(11) 0.0387(7) Uani 1 1 d . .
H19 H 0.7675 0.5863 0.0305 0.046 Uiso 1 1 calc R U
C18 C 0.65607(16) 0.5380(3) -0.00243(11) 0.0364(7) Uani 1 1 d . .
C29 C 0.62663(17) 0.4262(4) -0.04896(12) 0.0403(7) Uani 1 1 d . .
C15 C 0.72576(16) 0.4399(3) 0.08459(11) 0.0370(7) Uani 1 1 d . .
C16 C 0.65870(15) 0.5467(3) 0.09712(11) 0.0363(6) Uani 1 1 d . .
H16 H 0.6780 0.6552 0.1002 0.044 Uiso 1 1 calc R U
C9 C 0.80294(18) 0.3093(4) 0.15627(13) 0.0496(8) Uani 1 1 d . .
C33 C 0.66483(17) 0.5468(4) 0.20073(12) 0.0438(7) Uani 1 1 d . .
H33 H 0.7128 0.5952 0.2023 0.053 Uiso 1 1 calc R U
C20 C 0.78505(16) 0.3805(4) -0.00560(12) 0.0436(7) Uani 1 1 d . .
C34 C 0.63492(18) 0.5149(4) 0.24870(12) 0.0477(8) Uani 1 1 d . .
O9 O 0.71266(15) 0.7912(3) -0.01847(13) 0.0909(9) Uani 1 1 d . .
C37 C 0.55428(18) 0.4366(4) 0.14877(13) 0.0520(8) Uani 1 1 d . .
H37 H 0.5266 0.4090 0.1153 0.062 Uiso 1 1 calc R U
C8 C 0.79679(16) 0.4551(4) 0.12607(12) 0.0416(7) Uani 1 1 d . .
C17 C 0.60402(16) 0.5344(4) 0.04386(11) 0.0398(7) Uani 1 1 d . .
H17A H 0.5682 0.6222 0.0404 0.048 Uiso 1 1 calc R U
H17B H 0.5749 0.4369 0.0428 0.048 Uiso 1 1 calc R U
C12 C 0.7808(3) 0.0116(5) 0.1948(2) 0.0916(16) Uani 1 1 d . .
H12 H 0.7740 -0.0892 0.2084 0.110 Uiso 1 1 calc R U
C36 C 0.52334(19) 0.4047(4) 0.19709(14) 0.0575(9) Uani 1 1 d . .
H36 H 0.4756 0.3556 0.1955 0.069 Uiso 1 1 calc R U
C5 C 0.93571(16) 0.8107(4) 0.14462(13) 0.0486(8) Uani 1 1 d . .
C21 C 0.76775(18) 0.2225(4) -0.01549(13) 0.0502(8) Uani 1 1 d . .
H21 H 0.7274 0.1763 0.0001 0.060 Uiso 1 1 calc R U
C14 C 0.74492(19) 0.2123(4) 0.13164(14) 0.0525(9) Uani 1 1 d . .
C11 C 0.8387(3) 0.1048(6) 0.2210(2) 0.0925(16) Uani 1 1 d . .
H11 H 0.8697 0.0661 0.2515 0.111 Uiso 1 1 calc R U
C35 C 0.56250(19) 0.4448(4) 0.24703(13) 0.0493(8) Uani 1 1 d . .
C10 C 0.8509(2) 0.2542(5) 0.20235(15) 0.0711(11) Uani 1 1 d . .
H10 H 0.8900 0.3173 0.2198 0.085 Uiso 1 1 calc R U
C2 C 0.9903(2) 1.0930(4) 0.10562(19) 0.0687(11) Uani 1 1 d . .
C22 C 0.8096(2) 0.1337(5) -0.04808(15) 0.0684(10) Uani 1 1 d . .
H22 H 0.7973 0.0280 -0.0544 0.082 Uiso 1 1 calc R U
C30 C 0.6442(2) 0.3476(5) -0.13873(13) 0.0665(10) Uani 1 1 d . .
H30A H 0.5908 0.3536 -0.1548 0.080 Uiso 1 1 calc R U
H30B H 0.6549 0.2409 -0.1257 0.080 Uiso 1 1 calc R U
C25 C 0.84655(19) 0.4438(5) -0.02846(16) 0.0691(11) Uani 1 1 d . .
H25 H 0.8604 0.5484 -0.0214 0.083 Uiso 1 1 calc R U
C13 C 0.7332(2) 0.0612(4) 0.14996(17) 0.0707(11) Uani 1 1 d . .
H13 H 0.6948 -0.0035 0.1325 0.085 Uiso 1 1 calc R U
C27 C 0.5796(2) 0.9106(4) -0.06802(17) 0.0737(11) Uani 1 1 d . .
H27A H 0.5989 0.9264 -0.1030 0.088 Uiso 1 1 calc R U
H27B H 0.6071 0.9807 -0.0412 0.088 Uiso 1 1 calc R U
C1 C 1.0207(3) 1.2437(5) 0.0841(2) 0.1130(17) Uani 1 1 d . .
H1A H 0.9988 1.2588 0.0467 0.170 Uiso 1 1 calc R U
H1B H 1.0069 1.3307 0.1059 0.170 Uiso 1 1 calc R U
H1C H 1.0758 1.2377 0.0861 0.170 Uiso 1 1 calc R U
C6 C 0.9121(2) 0.8597(5) 0.09210(16) 0.0752(12) Uani 1 1 d . .
H6 H 0.8774 0.7993 0.0691 0.090 Uiso 1 1 calc R U
C4 C 0.98560(19) 0.9048(5) 0.17815(15) 0.0692(11) Uani 1 1 d . .
H4 H 1.0012 0.8748 0.2143 0.083 Uiso 1 1 calc R U
C7 C 0.9399(2) 0.9987(5) 0.07359(18) 0.0836(13) Uani 1 1 d . .
H7 H 0.9237 1.0299 0.0377 0.100 Uiso 1 1 calc R U
C24 C 0.8877(2) 0.3538(6) -0.0616(2) 0.0973(15) Uani 1 1 d . .
H24 H 0.9283 0.3985 -0.0774 0.117 Uiso 1 1 calc R U
C31 C 0.6964(3) 0.3915(6) -0.18023(16) 0.1030(16) Uani 1 1 d . .
H31A H 0.6884 0.3204 -0.2108 0.155 Uiso 1 1 calc R U
H31B H 0.6853 0.4972 -0.1927 0.155 Uiso 1 1 calc R U
H31C H 0.7491 0.3850 -0.1638 0.155 Uiso 1 1 calc R U
C39 C 0.4604(2) 0.3667(6) 0.29587(16) 0.0927(15) Uani 1 1 d . .
H39A H 0.4483 0.3576 0.3328 0.139 Uiso 1 1 calc R U
H39B H 0.4248 0.4379 0.2757 0.139 Uiso 1 1 calc R U
H39C H 0.4566 0.2649 0.2786 0.139 Uiso 1 1 calc R U
C3 C 1.0124(2) 1.0435(5) 0.15807(19) 0.0769(12) Uani 1 1 d . .
H3 H 1.0466 1.1052 0.1810 0.092 Uiso 1 1 calc R U
C28 C 0.4956(3) 0.9430(5) -0.07328(19) 0.0932(14) Uani 1 1 d . .
H28A H 0.4862 1.0501 -0.0849 0.140 Uiso 1 1 calc R U
H28B H 0.4691 0.8729 -0.1000 0.140 Uiso 1 1 calc R U
H28C H 0.4772 0.9270 -0.0384 0.140 Uiso 1 1 calc R U
C38 C 0.7459(2) 0.6031(7) 0.30621(16) 0.1045(18) Uani 1 1 d . .
H38A H 0.7627 0.6237 0.3443 0.157 Uiso 1 1 calc R U
H38B H 0.7781 0.5235 0.2931 0.157 Uiso 1 1 calc R U
H38C H 0.7493 0.6981 0.2854 0.157 Uiso 1 1 calc R U
C23 C 0.8690(3) 0.1999(6) -0.07119(19) 0.0895(14) Uani 1 1 d . .
H23 H 0.8968 0.1396 -0.0936 0.107 Uiso 1 1 calc R U

loop_
_atom_site_aniso_label
_atom_site_aniso_U_11
_atom_site_aniso_U_22
_atom_site_aniso_U_33
_atom_site_aniso_U_23
_atom_site_aniso_U_13
_atom_site_aniso_U_12
S1 0.0388(4) 0.0730(6) 0.0504(5) 0.0005(4) -0.0091(4) 0.0075(4)
O6 0.0533(13) 0.0556(14) 0.0617(15) -0.0110(11) 0.0106(11) -0.0186(12)
C26 0.050(2) 0.0466(19) 0.050(2) -0.0012(15) 0.0069(16) -0.0080(17)
O4 0.0729(16) 0.0876(19) 0.0488(14) 0.0109(13) 0.0231(12) -0.0136(14)
O5 0.0503(12) 0.0390(12) 0.0537(13) 0.0006(10) 0.0171(10) -0.0008(10)
N1 0.0356(14) 0.0592(18) 0.0463(16) 0.0009(13) -0.0044(11) 0.0013(13)
O3 0.0719(17) 0.122(2) 0.0375(14) 0.0018(14) 0.0066(12) -0.0254(16)
O1 0.0796(17) 0.098(2) 0.0434(14) 0.0051(13) -0.0014(12) -0.0015(15)
O8 0.0637(15) 0.0436(13) 0.0626(15) 0.0094(11) -0.0025(12) -0.0014(11)
O7 0.0661(14) 0.0556(14) 0.0387(12) -0.0047(11) 0.0114(11) -0.0079(11)
C32 0.0372(16) 0.0386(17) 0.0384(17) -0.0021(13) 0.0068(13) 0.0062(13)
O2 0.0457(14) 0.0846(19) 0.114(2) 0.0021(16) -0.0132(14) 0.0179(13)
C19 0.0362(16) 0.0398(17) 0.0406(17) -0.0037(13) 0.0072(13) -0.0058(13)
C18 0.0393(16) 0.0365(16) 0.0338(15) 0.0005(13) 0.0054(12) -0.0054(13)
C29 0.0381(16) 0.0427(18) 0.0402(18) 0.0003(14) 0.0059(14) -0.0005(14)
C15 0.0384(16) 0.0332(16) 0.0406(16) 0.0006(13) 0.0097(13) -0.0007(12)
C16 0.0343(15) 0.0363(16) 0.0382(16) -0.0021(13) 0.0044(12) 0.0010(13)
C9 0.0427(18) 0.059(2) 0.050(2) 0.0097(17) 0.0146(15) 0.0194(16)
C33 0.0383(16) 0.0488(18) 0.0446(19) 0.0007(15) 0.0065(14) -0.0009(14)
C20 0.0375(16) 0.052(2) 0.0425(18) -0.0010(15) 0.0089(13) -0.0024(14)
C34 0.0516(19) 0.056(2) 0.0350(18) 0.0029(15) 0.0037(15) 0.0017(16)
O9 0.0689(18) 0.0572(17) 0.141(3) 0.0287(17) -0.0101(17) -0.0209(14)
C37 0.0473(19) 0.067(2) 0.0423(18) -0.0050(16) 0.0085(15) -0.0092(17)
C8 0.0333(16) 0.0505(19) 0.0425(17) 0.0025(15) 0.0107(13) 0.0108(15)
C17 0.0355(16) 0.0468(18) 0.0376(16) 0.0004(14) 0.0066(13) -0.0003(13)
C12 0.108(4) 0.066(3) 0.113(4) 0.039(3) 0.063(3) 0.036(3)
C36 0.0484(19) 0.067(2) 0.059(2) -0.0032(18) 0.0133(17) -0.0141(17)
C5 0.0310(16) 0.067(2) 0.0459(19) -0.0085(16) -0.0009(14) 0.0025(15)
C21 0.0458(18) 0.056(2) 0.050(2) -0.0041(16) 0.0130(15) 0.0058(16)
C14 0.056(2) 0.047(2) 0.061(2) 0.0114(17) 0.0323(18) 0.0206(17)
C11 0.090(3) 0.106(4) 0.087(3) 0.053(3) 0.036(3) 0.053(3)
C35 0.056(2) 0.051(2) 0.0422(19) 0.0085(16) 0.0119(16) 0.0016(16)
C10 0.061(2) 0.089(3) 0.065(2) 0.023(2) 0.0129(19) 0.031(2)
C2 0.055(2) 0.059(2) 0.093(3) -0.018(2) 0.014(2) -0.0004(19)
C22 0.076(3) 0.063(2) 0.070(2) -0.009(2) 0.019(2) 0.015(2)
C30 0.084(3) 0.073(3) 0.042(2) -0.0158(18) 0.0040(18) 0.002(2)
C25 0.056(2) 0.071(2) 0.086(3) -0.008(2) 0.034(2) -0.0067(19)
C13 0.088(3) 0.048(2) 0.085(3) 0.017(2) 0.043(2) 0.016(2)
C27 0.090(3) 0.045(2) 0.084(3) 0.0205(19) 0.003(2) 0.003(2)
C1 0.120(4) 0.068(3) 0.155(5) -0.010(3) 0.034(4) -0.023(3)
C6 0.071(3) 0.079(3) 0.067(3) 0.004(2) -0.022(2) -0.023(2)
C4 0.048(2) 0.108(3) 0.050(2) -0.020(2) 0.0002(17) -0.008(2)
C7 0.079(3) 0.082(3) 0.083(3) 0.016(2) -0.018(2) -0.014(2)
C24 0.069(3) 0.109(4) 0.127(4) -0.009(3) 0.064(3) -0.003(3)
C31 0.137(4) 0.124(4) 0.055(3) -0.018(3) 0.039(3) -0.009(3)
C39 0.096(3) 0.124(4) 0.065(3) -0.010(3) 0.038(2) -0.050(3)
C3 0.056(2) 0.091(3) 0.084(3) -0.040(3) 0.014(2) -0.022(2)
C28 0.105(4) 0.066(3) 0.102(3) 0.004(2) -0.012(3) 0.027(3)
C38 0.083(3) 0.177(5) 0.050(2) 0.004(3) -0.007(2) -0.050(3)
C23 0.082(3) 0.095(4) 0.099(3) -0.014(3) 0.045(3) 0.027(3)

loop_
_atom_type_symbol
_atom_type_description
_atom_type_scat_dispersion_real
_atom_type_scat_dispersion_imag
_atom_type_scat_source
C C 0.0033 0.0016 'International Tables Vol C Tables 4.2.6.8 and 6.1.1.4'
H H 0.0000 0.0000 'International Tables Vol C Tables 4.2.6.8 and 6.1.1.4'
N N 0.0061 0.0033 'International Tables Vol C Tables 4.2.6.8 and 6.1.1.4'
O O 0.0106 0.0060 'International Tables Vol C Tables 4.2.6.8 and 6.1.1.4'
S S 0.1246 0.1234 'International Tables Vol C Tables 4.2.6.8 and 6.1.1.4'

loop_
_geom_angle_atom_site_label_1
_geom_angle_atom_site_label_2
_geom_angle_atom_site_label_3
_geom_angle
O2 S1 O1 116.93(17)
O2 S1 N1 112.23(15)
O1 S1 N1 108.61(14)
O2 S1 C5 108.97(16)
O1 S1 C5 108.30(16)
N1 S1 C5 100.49(14)
O9 C26 O8 123.5(3)
O9 C26 C18 125.7(3)
O8 C26 C18 110.7(3)
C35 O4 C39 117.4(3)
C14 O5 C15 106.9(2)
C8 N1 S1 124.1(2)
C34 O3 C38 118.3(3)
C26 O8 C27 117.9(3)
C29 O7 C30 116.0(2)
C37 C32 C33 117.6(3)
C37 C32 C16 122.1(3)
C33 C32 C16 120.3(3)
C20 C19 C15 118.1(2)
C20 C19 C18 117.2(2)
C15 C19 C18 105.4(2)
C26 C18 C29 109.3(2)
C26 C18 C17 109.3(2)
C29 C18 C17 111.4(2)
C26 C18 C19 110.3(2)
C29 C18 C19 111.8(2)
C17 C18 C19 104.7(2)
O6 C29 O7 124.6(3)
O6 C29 C18 124.9(3)
O7 C29 C18 110.5(2)
O5 C15 C8 105.6(2)
O5 C15 C19 112.9(2)
C8 C15 C19 114.2(2)
O5 C15 C16 107.6(2)
C8 C15 C16 113.4(2)
C19 C15 C16 103.2(2)
C32 C16 C17 116.2(2)
C32 C16 C15 115.4(2)
C17 C16 C15 101.6(2)
C14 C9 C10 119.1(3)
C14 C9 C8 106.4(3)
C10 C9 C8 134.5(4)
C34 C33 C32 121.5(3)
C25 C20 C21 117.9(3)
C25 C20 C19 118.5(3)
C21 C20 C19 123.5(3)
O3 C34 C33 125.3(3)
O3 C34 C35 114.7(3)
C33 C34 C35 120.0(3)
C32 C37 C36 121.3(3)
N1 C8 C9 137.2(3)
N1 C8 C15 116.7(3)
C9 C8 C15 106.0(3)
C16 C17 C18 105.4(2)
C13 C12 C11 122.6(4)
C35 C36 C37 120.7(3)
C6 C5 C4 118.8(3)
C6 C5 S1 123.6(3)
C4 C5 S1 117.6(3)
C22 C21 C20 120.7(3)
O5 C14 C13 122.9(4)
O5 C14 C9 114.5(3)
C13 C14 C9 122.6(4)
C10 C11 C12 120.7(4)
O4 C35 C36 125.0(3)
O4 C35 C34 116.1(3)
C36 C35 C34 118.9(3)
C11 C10 C9 118.2(4)
C3 C2 C7 116.8(4)
C3 C2 C1 121.4(4)
C7 C2 C1 121.8(4)
C23 C22 C21 120.2(4)
O7 C30 C31 106.8(3)
C20 C25 C24 120.8(4)
C12 C13 C14 116.7(4)
O8 C27 C28 106.9(3)
C5 C6 C7 119.6(3)
C5 C4 C3 119.9(4)
C2 C7 C6 122.8(4)
C23 C24 C25 120.1(4)
C2 C3 C4 122.1(4)
C24 C23 C22 120.2(4)

loop_
_geom_bond_atom_site_label_1
_geom_bond_atom_site_label_2
_geom_bond_distance
S1 O2 1.429(3)
S1 O1 1.435(3)
S1 N1 1.632(2)
S1 C5 1.754(4)
O6 C29 1.196(3)
C26 O9 1.189(4)
C26 O8 1.328(4)
C26 C18 1.523(4)
O4 C35 1.368(4)
O4 C39 1.399(4)
O5 C14 1.355(4)
O5 C15 1.449(3)
N1 C8 1.291(4)
O3 C34 1.366(4)
O3 C38 1.398(4)
O8 C27 1.460(4)
O7 C29 1.327(3)
O7 C30 1.453(4)
C32 C37 1.371(4)
C32 C33 1.402(4)
C32 C16 1.516(4)
C19 C20 1.508(4)
C19 C15 1.531(4)
C19 C18 1.573(4)
C18 C29 1.524(4)
C18 C17 1.541(4)
C15 C8 1.511(4)
C15 C16 1.542(4)
C16 C17 1.525(4)
C9 C14 1.386(5)
C9 C10 1.402(4)
C9 C8 1.439(4)
C33 C34 1.373(4)
C20 C25 1.381(4)
C20 C21 1.389(4)
C34 C35 1.395(4)
C37 C36 1.390(4)
C12 C13 1.362(6)
C12 C11 1.378(7)
C36 C35 1.371(4)
C5 C6 1.369(5)
C5 C4 1.377(5)
C21 C22 1.373(4)
C14 C13 1.382(5)
C11 C10 1.374(6)
C2 C3 1.364(6)
C2 C7 1.365(5)
C2 C1 1.504(6)
C22 C23 1.365(5)
C30 C31 1.496(5)
C25 C24 1.382(5)
C27 C28 1.483(5)
C6 C7 1.374(5)
C4 C3 1.380(6)
C24 C23 1.359(6)
